data_7702848
loop_
_publ_author_name
'Coombs, Deborah L.'
'Aldridge, Simon'
'Jones, Cameron'

_publ_section_title
;
 Synthetic, structural and reaction chemistry of transition metal
 complexes containing the mesitylborylene ligand
;
_journal_issue 20
_journal_name_full 'Journal of the Chemical Society, Dalton Transactions'
_journal_page_first 3851
_journal_paper_doi 10.1039/b206348b
_journal_year 2002
_chemical_formula_sum 'C25 H25 B Fe2 O4'
_chemical_formula_weight 511.96
_space_group_IT_number 15
_space_group_name_Hall '-C 2yc'
_space_group_name_H-M_alt 'C 1 2/c 1'
_symmetry_cell_setting monoclinic
_symmetry_space_group_name_H-M 'C 1 2/c 1'
_atom_sites_solution_hydrogens geom
_atom_sites_solution_primary direct
_atom_sites_solution_secondary difmap
_audit_creation_method SHELXL-97
_cell_angle_alpha 90.00
_cell_angle_beta 90.39(3)
_cell_angle_gamma 90.00
_cell_formula_units_Z 4
_cell_length_a 9.3720(19)
_cell_length_b 21.143(4)
_cell_length_c 11.672(2)
_cell_measurement_temperature 293(2)
_cell_volume 2312.8(8)
_computing_structure_refinement 'SHELXL-97 (Sheldrick, 1997)'
_computing_structure_solution 'SHELXS-97 (Sheldrick, 1990)'
_diffrn_ambient_temperature 293(2)
_diffrn_measured_fraction_theta_full 0.995
_diffrn_measured_fraction_theta_max 0.995
_diffrn_measurement_device_type 'nonius Kappa CCD'
_diffrn_radiation_monochromator graphite
_diffrn_radiation_source 'fine-focus sealed tube'
_diffrn_radiation_type MoK\a
_diffrn_radiation_wavelength 0.71073
_diffrn_reflns_av_R_equivalents 0.0466
_diffrn_reflns_av_sigmaI/netI 0.0356
_diffrn_reflns_limit_h_max 11
_diffrn_reflns_limit_h_min -10
_diffrn_reflns_limit_k_max 25
_diffrn_reflns_limit_k_min -23
_diffrn_reflns_limit_l_max 13
_diffrn_reflns_limit_l_min -12
_diffrn_reflns_number 10628
_diffrn_reflns_theta_full 25.23
_diffrn_reflns_theta_max 25.23
_diffrn_reflns_theta_min 2.94
_exptl_absorpt_coefficient_mu 1.283
_exptl_absorpt_correction_T_max 0.93
_exptl_absorpt_correction_T_min 0.87
_exptl_absorpt_correction_type 'sortav (Blessing)'
_exptl_crystal_colour orange
_exptl_crystal_density_diffrn 1.470
_exptl_crystal_density_method 'not measured'
_exptl_crystal_description prism
_exptl_crystal_F_000 1056
_exptl_crystal_size_max 0.20
_exptl_crystal_size_mid 0.15
_exptl_crystal_size_min 0.10
_refine_diff_density_max 0.256
_refine_diff_density_min -0.387
_refine_diff_density_rms 0.087
_refine_ls_extinction_method none
_refine_ls_goodness_of_fit_ref 1.062
_refine_ls_hydrogen_treatment mixed
_refine_ls_matrix_type full
_refine_ls_number_parameters 150
_refine_ls_number_reflns 2079
_refine_ls_number_restraints 0
_refine_ls_restrained_S_all 1.062
_refine_ls_R_factor_all 0.0419
_refine_ls_R_factor_gt 0.0320
_refine_ls_shift/su_max 0.000
_refine_ls_shift/su_mean 0.000
_refine_ls_structure_factor_coef Fsqd
_refine_ls_weighting_details 'calc w=1/[\s^2^(Fo^2^)+(0.0292P)^2^+2.0499P] where P=(Fo^2^+2Fc^2^)/3'
_refine_ls_weighting_scheme calc
_refine_ls_wR_factor_gt 0.0697
_refine_ls_wR_factor_ref 0.0750
_reflns_number_gt 1769
_reflns_number_total 2079
_reflns_threshold_expression >2sigma(I)
_cod_data_source_file b206348b.txt
_cod_data_source_block c_bono_soln_s92_2
_cod_original_sg_symbol_H-M C2/c
_cod_database_code 7702848

loop_
_symmetry_equiv_pos_as_xyz
'x, y, z'
'-x, y, -z+1/2'
'x+1/2, y+1/2, z'
'-x+1/2, y+1/2, -z+1/2'
'-x, -y, -z'
'x, -y, z-1/2'
'-x+1/2, -y+1/2, -z'
'x+1/2, -y+1/2, z-1/2'

loop_
_atom_site_label
_atom_site_type_symbol
_atom_site_fract_x
_atom_site_fract_y
_atom_site_fract_z
_atom_site_U_iso_or_equiv
_atom_site_adp_type
_atom_site_occupancy
_atom_site_symmetry_multiplicity
_atom_site_calc_flag
_atom_site_refinement_flags
Fe1 Fe 0.05199(3) 0.108045(14) 0.59295(3) 0.03540(13) Uani 1 1 d .
O1 O -0.2457(2) 0.07159(9) 0.58909(19) 0.0674(6) Uani 1 1 d .
O2 O 0.1517(2) -0.00885(9) 0.69365(16) 0.0623(5) Uani 1 1 d .
C1 C -0.1279(3) 0.08684(11) 0.5929(2) 0.0445(6) Uani 1 1 d .
C2 C 0.1105(2) 0.03846(11) 0.6578(2) 0.0423(6) Uani 1 1 d .
C3 C 0.1916(3) 0.18292(12) 0.5502(2) 0.0484(6) Uani 1 1 d .
H3 H 0.2273 0.2124 0.6022 0.058 Uiso 1 1 calc R
C4 C 0.0639(3) 0.18878(12) 0.4882(2) 0.0535(7) Uani 1 1 d .
H4 H 0.0000 0.2223 0.4925 0.064 Uiso 1 1 calc R
C5 C 0.0494(3) 0.13486(14) 0.4182(2) 0.0567(7) Uani 1 1 d .
H5 H -0.0255 0.1267 0.3677 0.068 Uiso 1 1 calc R
C6 C 0.1672(3) 0.09572(13) 0.4379(2) 0.0550(7) Uani 1 1 d .
H6 H 0.1841 0.0570 0.4027 0.066 Uiso 1 1 calc R
C7 C 0.2572(3) 0.12542(13) 0.5213(2) 0.0497(6) Uani 1 1 d .
C8 C 0.3995(3) 0.10201(18) 0.5631(3) 0.0848(11) Uani 1 1 d .
H8A H 0.4740 0.1214 0.5192 0.127 Uiso 1 1 calc R
H8B H 0.4042 0.0569 0.5542 0.127 Uiso 1 1 calc R
H8C H 0.4115 0.1127 0.6425 0.127 Uiso 1 1 calc R
C9 C 0.0000 0.22431(14) 0.7500 0.0366(7) Uani 1 2 d S
C10 C 0.1199(2) 0.25929(10) 0.7878(2) 0.0414(5) Uani 1 1 d .
C11 C 0.1177(3) 0.32496(11) 0.7872(2) 0.0513(6) Uani 1 1 d .
H11 H 0.1980 0.3468 0.8126 0.062 Uiso 1 1 calc R
C12 C 0.0000 0.35909(16) 0.7500 0.0535(9) Uani 1 2 d S
C13 C 0.2537(3) 0.22646(12) 0.8303(2) 0.0528(6) Uani 1 1 d .
H13A H 0.3348 0.2533 0.8176 0.079 Uiso 1 1 calc R
H13B H 0.2660 0.1874 0.7894 0.079 Uiso 1 1 calc R
H13C H 0.2453 0.2178 0.9107 0.079 Uiso 1 1 calc R
C14 C 0.0000 0.43069(17) 0.7500 0.0773(14) Uani 1 2 d S
H14A H 0.0632 0.4458 0.6917 0.116 Uiso 0.50 1 calc PR
H14B H 0.0316 0.4458 0.8235 0.116 Uiso 0.50 1 calc PR
H14C H -0.0948 0.4458 0.7348 0.116 Uiso 0.50 1 calc PR
B1 B 0.0000 0.14959(16) 0.7500 0.0343(8) Uani 1 2 d S

loop_
_atom_site_aniso_label
_atom_site_aniso_U_11
_atom_site_aniso_U_22
_atom_site_aniso_U_33
_atom_site_aniso_U_23
_atom_site_aniso_U_13
_atom_site_aniso_U_12
Fe1 0.0387(2) 0.0394(2) 0.0280(2) 0.00171(12) 0.00027(13) -0.00303(13)
O1 0.0438(12) 0.0709(13) 0.0874(16) -0.0009(11) -0.0117(10) -0.0114(9)
O2 0.0752(13) 0.0538(11) 0.0581(12) 0.0113(9) 0.0056(10) 0.0168(9)
C1 0.0515(17) 0.0431(13) 0.0390(14) 0.0015(10) -0.0053(11) -0.0015(11)
C2 0.0424(14) 0.0505(15) 0.0342(13) -0.0007(10) 0.0071(10) 0.0012(11)
C3 0.0574(16) 0.0508(14) 0.0372(14) 0.0036(11) 0.0081(12) -0.0166(12)
C4 0.0634(18) 0.0544(15) 0.0427(15) 0.0175(12) 0.0053(13) 0.0000(12)
C5 0.0630(18) 0.0767(18) 0.0303(14) 0.0086(12) -0.0042(12) -0.0105(14)
C6 0.0717(19) 0.0566(15) 0.0369(14) -0.0045(11) 0.0187(13) -0.0084(13)
C7 0.0418(14) 0.0675(16) 0.0399(14) 0.0082(12) 0.0114(11) -0.0043(11)
C8 0.052(2) 0.122(3) 0.081(2) 0.019(2) 0.0130(18) 0.0058(18)
C9 0.0394(18) 0.0396(17) 0.0307(17) 0.000 0.0012(13) 0.000
C10 0.0419(14) 0.0433(13) 0.0390(14) -0.0053(10) 0.0019(10) -0.0028(10)
C11 0.0524(16) 0.0462(14) 0.0555(16) -0.0108(11) 0.0128(12) -0.0113(11)
C12 0.060(2) 0.0384(19) 0.063(2) 0.000 0.0256(19) 0.000
C13 0.0456(15) 0.0577(15) 0.0551(17) -0.0059(12) -0.0100(12) -0.0074(12)
C14 0.085(3) 0.042(2) 0.105(4) 0.000 0.039(3) 0.000
B1 0.0274(18) 0.043(2) 0.0323(19) 0.000 -0.0037(14) 0.000

loop_
_atom_type_symbol
_atom_type_description
_atom_type_scat_dispersion_real
_atom_type_scat_dispersion_imag
_atom_type_scat_source
C C 0.0033 0.0016 'International Tables Vol C Tables 4.2.6.8 and 6.1.1.4'
H H 0.0000 0.0000 'International Tables Vol C Tables 4.2.6.8 and 6.1.1.4'
B B 0.0013 0.0007 'International Tables Vol C Tables 4.2.6.8 and 6.1.1.4'
O O 0.0106 0.0060 'International Tables Vol C Tables 4.2.6.8 and 6.1.1.4'
Fe Fe 0.3463 0.8444 'International Tables Vol C Tables 4.2.6.8 and 6.1.1.4'

loop_
_geom_angle_atom_site_label_1
_geom_angle_atom_site_label_2
_geom_angle_atom_site_label_3
_geom_angle
_geom_angle_site_symmetry_1
_geom_angle_site_symmetry_3
C2 Fe1 C1 94.83(11) . .
C2 Fe1 B1 92.76(11) . .
C1 Fe1 B1 82.95(9) . .
C2 Fe1 C4 157.04(11) . .
C1 Fe1 C4 105.28(11) . .
B1 Fe1 C4 100.49(11) . .
C2 Fe1 C3 122.78(11) . .
C1 Fe1 C3 142.33(11) . .
B1 Fe1 C3 92.32(10) . .
C4 Fe1 C3 38.76(10) . .
C2 Fe1 C5 130.30(11) . .
C1 Fe1 C5 93.66(11) . .
B1 Fe1 C5 136.90(12) . .
C4 Fe1 C5 39.00(10) . .
C3 Fe1 C5 64.88(10) . .
C2 Fe1 C6 96.11(11) . .
C1 Fe1 C6 117.63(12) . .
B1 Fe1 C6 156.63(10) . .
C4 Fe1 C6 64.92(11) . .
C3 Fe1 C6 64.74(10) . .
C5 Fe1 C6 38.42(11) . .
C2 Fe1 C7 91.96(11) . .
C1 Fe1 C7 156.56(11) . .
B1 Fe1 C7 119.14(9) . .
C4 Fe1 C7 65.22(11) . .
C3 Fe1 C7 38.59(10) . .
C5 Fe1 C7 65.20(11) . .
C6 Fe1 C7 39.16(11) . .
O1 C1 Fe1 177.4(2) . .
O2 C2 Fe1 175.5(2) . .
C4 C3 C7 109.0(2) . .
C4 C3 Fe1 70.12(14) . .
C7 C3 Fe1 71.42(14) . .
C3 C4 C5 107.9(2) . .
C3 C4 Fe1 71.11(13) . .
C5 C4 Fe1 71.03(14) . .
C6 C5 C4 108.1(2) . .
C6 C5 Fe1 71.30(15) . .
C4 C5 Fe1 69.97(14) . .
C5 C6 C7 108.3(2) . .
C5 C6 Fe1 70.29(15) . .
C7 C6 Fe1 70.59(14) . .
C3 C7 C6 106.7(2) . .
C3 C7 C8 126.6(3) . .
C6 C7 C8 126.6(3) . .
C3 C7 Fe1 69.99(14) . .
C6 C7 Fe1 70.26(15) . .
C8 C7 Fe1 128.1(2) . .
C10 C9 C10 116.9(3) 2_556 .
C10 C9 B1 121.55(14) 2_556 .
C10 C9 B1 121.55(14) . .
C11 C10 C9 120.6(2) . .
C11 C10 C13 118.2(2) . .
C9 C10 C13 121.2(2) . .
C12 C11 C10 122.3(3) . .
C11 C12 C11 117.2(3) . 2_556
C11 C12 C14 121.39(16) . .
C11 C12 C14 121.39(16) 2_556 .
C9 B1 Fe1 114.81(9) . .
C9 B1 Fe1 114.81(9) . 2_556
Fe1 B1 Fe1 130.38(17) . 2_556

loop_
_geom_bond_atom_site_label_1
_geom_bond_atom_site_label_2
_geom_bond_distance
_geom_bond_site_symmetry_2
Fe1 C2 1.742(2) .
Fe1 C1 1.745(3) .
Fe1 B1 2.0931(15) .
Fe1 C4 2.103(2) .
Fe1 C3 2.116(2) .
Fe1 C5 2.117(2) .
Fe1 C6 2.130(3) .
Fe1 C7 2.134(3) .
O1 C1 1.151(3) .
O2 C2 1.150(3) .
C3 C4 1.400(4) .
C3 C7 1.405(4) .
C4 C5 1.409(4) .
C5 C6 1.397(4) .
C6 C7 1.429(4) .
C7 C8 1.501(4) .
C9 C10 1.414(3) 2_556
C9 C10 1.414(3) .
C9 B1 1.580(5) .
C10 C11 1.389(3) .
C10 C13 1.514(3) .
C11 C12 1.385(3) .
C12 C11 1.385(3) 2_556
C12 C14 1.514(5) .
B1 Fe1 2.0931(15) 2_556
